data_7000759
loop_
_publ_author_name
'Gruenwald, Katrin R.'
'Kirillov, Alexander M.'
'Haukka, Matti'
'Sanchiz, Joaquin'
'Pombeiro, Armando J. L.'

_publ_section_title
;
 Mono-, di- and polynuclear copper(II) compounds derived from
 N-butyldiethanolamine: structural features, magnetism and catalytic
 activity for the mild peroxidative oxidation of cyclohexane
;
_journal_issue 12
_journal_name_full 'Dalton Transactions'
_journal_page_first 2109
_journal_page_last 2120
_journal_paper_doi 10.1039/b813160k
_journal_year 2009
_chemical_formula_moiety ' C32 H50 Cu2 N2 O8, 2(H2 O)'
_chemical_formula_sum 'C32 H54 Cu2 N2 O10'
_chemical_formula_weight 753.85
_chemical_name_systematic
;
?
;
_space_group_IT_number 15
_symmetry_cell_setting monoclinic
_symmetry_space_group_name_Hall '-C 2yc'
_symmetry_space_group_name_H-M 'C 1 2/c 1'
_atom_sites_solution_hydrogens geom
_atom_sites_solution_primary direct
_atom_sites_solution_secondary difmap
_audit_creation_method SHELXL-97
_cell_angle_alpha 90.00
_cell_angle_beta 110.017(2)
_cell_angle_gamma 90.00
_cell_formula_units_Z 4
_cell_length_a 33.7911(11)
_cell_length_b 7.2917(3)
_cell_length_c 15.5828(4)
_cell_measurement_reflns_used 12719
_cell_measurement_temperature 120(2)
_cell_measurement_theta_max 27.48
_cell_measurement_theta_min 1.00
_cell_volume 3607.6(2)
_computing_cell_refinement 'Denzo/Scalepack (Otwinowski & Minor, 1997)'
_computing_data_collection 'Collect (Bruker AXS BV, 1997-2004)'
_computing_data_reduction 'Denzo/Scalepack (Otwinowski & Minor, 1997)'
_computing_molecular_graphics 'Diamond v.3.1d (Brandenburg, 2006)'
_computing_publication_material 'SHELXL-97 (Sheldrick, 1997)'
_computing_structure_refinement 'SHELXL-97 (Sheldrick, 1997)'
_computing_structure_solution 'SIR2004 (Burla et al., 2005)'
_diffrn_ambient_temperature 120(2)
_diffrn_detector_area_resol_mean 9
_diffrn_measured_fraction_theta_full 0.971
_diffrn_measured_fraction_theta_max 0.971
_diffrn_measurement_device '95mm CCD camera on \k-goniostat'
_diffrn_measurement_device_type 'Nonius KappaCCD'
_diffrn_measurement_method '\f scans and \w scans with \k offset'
_diffrn_radiation_monochromator 'horizontally mounted graphite crystal'
_diffrn_radiation_source 'fine-focus sealed tube'
_diffrn_radiation_type MoK\a
_diffrn_radiation_wavelength 0.71073
_diffrn_reflns_av_R_equivalents 0.0661
_diffrn_reflns_av_sigmaI/netI 0.0454
_diffrn_reflns_limit_h_max 43
_diffrn_reflns_limit_h_min -43
_diffrn_reflns_limit_k_max 9
_diffrn_reflns_limit_k_min -9
_diffrn_reflns_limit_l_max 19
_diffrn_reflns_limit_l_min -20
_diffrn_reflns_number 23323
_diffrn_reflns_theta_full 27.51
_diffrn_reflns_theta_max 27.51
_diffrn_reflns_theta_min 2.64
_exptl_absorpt_coefficient_mu 1.234
_exptl_absorpt_correction_T_max 0.9208
_exptl_absorpt_correction_T_min 0.7545
_exptl_absorpt_correction_type multi-scan
_exptl_absorpt_process_details 'SORTAV (Blessing, 1995)'
_exptl_crystal_colour blue
_exptl_crystal_density_diffrn 1.388
_exptl_crystal_density_method 'not measured'
_exptl_crystal_description plate
_exptl_crystal_F_000 1592
_exptl_crystal_size_max 0.24
_exptl_crystal_size_mid 0.18
_exptl_crystal_size_min 0.07
_refine_diff_density_max 0.728
_refine_diff_density_min -0.636
_refine_diff_density_rms 0.086
_refine_ls_extinction_method none
_refine_ls_goodness_of_fit_ref 1.026
_refine_ls_hydrogen_treatment constr
_refine_ls_matrix_type full
_refine_ls_number_parameters 212
_refine_ls_number_reflns 4037
_refine_ls_number_restraints 0
_refine_ls_restrained_S_all 1.026
_refine_ls_R_factor_all 0.0569
_refine_ls_R_factor_gt 0.0399
_refine_ls_shift/su_max 0.003
_refine_ls_shift/su_mean 0.000
_refine_ls_structure_factor_coef Fsqd
_refine_ls_weighting_details 'calc w=1/[\s^2^(Fo^2^)+(0.0517P)^2^+5.1006P] where P=(Fo^2^+2Fc^2^)/3'
_refine_ls_weighting_scheme calc
_refine_ls_wR_factor_gt 0.0930
_refine_ls_wR_factor_ref 0.1013
_reflns_number_gt 3197
_reflns_number_total 4037
_reflns_threshold_expression >2sigma(I)
_cod_data_source_file b813160k.txt
_cod_data_source_block 3
_cod_original_sg_symbol_H-M 'C 2/c'
_cod_database_code 7000759

loop_
_symmetry_equiv_pos_as_xyz
'x, y, z'
'-x, y, -z+1/2'
'x+1/2, y+1/2, z'
'-x+1/2, y+1/2, -z+1/2'
'-x, -y, -z'
'x, -y, z-1/2'
'-x+1/2, -y+1/2, -z'
'x+1/2, -y+1/2, z-1/2'

loop_
_atom_site_label
_atom_site_type_symbol
_atom_site_fract_x
_atom_site_fract_y
_atom_site_fract_z
_atom_site_U_iso_or_equiv
_atom_site_adp_type
_atom_site_occupancy
_atom_site_symmetry_multiplicity
_atom_site_calc_flag
_atom_site_refinement_flags
_atom_site_disorder_assembly
_atom_site_disorder_group
Cu1 Cu 0.795838(8) 0.20983(4) 0.548921(18) 0.01751(11) Uani 1 1 d . . .
O1 O 0.79437(5) -0.1048(2) 0.59952(11) 0.0244(4) Uani 1 1 d . . .
H1O H 0.8053 -0.1723 0.5685 0.037 Uiso 1 1 d R . .
O2 O 0.75325(5) 0.1993(3) 0.43043(11) 0.0240(4) Uani 1 1 d . . .
O3 O 0.84437(5) 0.1378(2) 0.51989(11) 0.0225(4) Uani 1 1 d . . .
O4 O 0.84440(6) 0.3892(3) 0.43625(12) 0.0311(4) Uani 1 1 d . . .
O5 O 0.70867(8) -0.1673(3) 0.5512(2) 0.0688(9) Uani 1 1 d . . .
H5O H 0.7349 -0.1455 0.5742 0.103 Uiso 1 1 d R . .
H5P H 0.6925 -0.0700 0.5527 0.103 Uiso 1 1 d R . .
N1 N 0.82273(6) 0.2550(3) 0.68638(13) 0.0182(4) Uani 1 1 d . . .
C1 C 0.82364(8) -0.0872(3) 0.69067(17) 0.0256(5) Uani 1 1 d . . .
H1A H 0.8528 -0.0849 0.6897 0.031 Uiso 1 1 calc R . .
H1B H 0.8210 -0.1936 0.7278 0.031 Uiso 1 1 calc R . .
C2 C 0.81477(8) 0.0872(3) 0.73232(16) 0.0229(5) Uani 1 1 d . . .
H2A H 0.7850 0.0869 0.7290 0.028 Uiso 1 1 calc R . .
H2B H 0.8326 0.0909 0.7976 0.028 Uiso 1 1 calc R . .
C3 C 0.79832(8) 0.4130(3) 0.70323(16) 0.0239(5) Uani 1 1 d . . .
H3A H 0.8072 0.5275 0.6810 0.029 Uiso 1 1 calc R . .
H3B H 0.8040 0.4260 0.7696 0.029 Uiso 1 1 calc R . .
C4 C 0.74876(8) 0.1180(4) 0.34621(15) 0.0230(5) Uani 1 1 d . . .
H4A H 0.7641 -0.0002 0.3556 0.028 Uiso 1 1 calc R . .
H4B H 0.7603 0.1994 0.3098 0.028 Uiso 1 1 calc R . .
C5 C 0.86859(7) 0.2948(3) 0.72066(16) 0.0224(5) Uani 1 1 d . . .
H5A H 0.8838 0.1842 0.7122 0.027 Uiso 1 1 calc R . .
H5B H 0.8775 0.3197 0.7870 0.027 Uiso 1 1 calc R . .
C6 C 0.88149(8) 0.4563(3) 0.67429(17) 0.0239(5) Uani 1 1 d . . .
H6A H 0.8768 0.5720 0.7026 0.029 Uiso 1 1 calc R . .
H6B H 0.8637 0.4589 0.6089 0.029 Uiso 1 1 calc R . .
C7 C 0.92778(9) 0.4427(4) 0.6828(2) 0.0367(7) Uani 1 1 d . . .
H7A H 0.9455 0.4484 0.7482 0.044 Uiso 1 1 calc R . .
H7B H 0.9328 0.3228 0.6585 0.044 Uiso 1 1 calc R . .
C8 C 0.94066(11) 0.5957(5) 0.6315(3) 0.0526(9) Uani 1 1 d . . .
H8A H 0.9233 0.5900 0.5666 0.079 Uiso 1 1 calc R . .
H8B H 0.9704 0.5812 0.6380 0.079 Uiso 1 1 calc R . .
H8C H 0.9366 0.7145 0.6566 0.079 Uiso 1 1 calc R . .
C9 C 0.85756(7) 0.2344(4) 0.46655(16) 0.0223(5) Uani 1 1 d . . .
C10 C 0.89273(7) 0.1493(4) 0.44116(15) 0.0209(5) Uani 1 1 d . . .
C11 C 0.91405(9) 0.2522(4) 0.39572(18) 0.0281(6) Uani 1 1 d . . .
H11 H 0.9065 0.3767 0.3808 0.034 Uiso 1 1 calc R . .
C12 C 0.94634(9) 0.1741(4) 0.37208(18) 0.0325(6) Uani 1 1 d . . .
H12 H 0.9608 0.2463 0.3416 0.039 Uiso 1 1 calc R . .
C13 C 0.95780(7) -0.0081(4) 0.39229(16) 0.0265(6) Uani 1 1 d . . .
C14 C 0.99286(9) -0.0942(5) 0.3663(2) 0.0379(7) Uani 1 1 d . . .
H14A H 1.0080 -0.1835 0.4131 0.057 Uiso 1 1 calc R . .
H14B H 1.0124 0.0014 0.3618 0.057 Uiso 1 1 calc R . .
H14C H 0.9809 -0.1564 0.3073 0.057 Uiso 1 1 calc R . .
C15 C 0.93633(8) -0.1095(4) 0.43768(17) 0.0265(6) Uani 1 1 d . . .
H15 H 0.9438 -0.2342 0.4523 0.032 Uiso 1 1 calc R . .
C16 C 0.90424(8) -0.0325(4) 0.46209(16) 0.0237(5) Uani 1 1 d . . .
H16 H 0.8900 -0.1044 0.4933 0.028 Uiso 1 1 calc R . .

loop_
_atom_site_aniso_label
_atom_site_aniso_U_11
_atom_site_aniso_U_22
_atom_site_aniso_U_33
_atom_site_aniso_U_23
_atom_site_aniso_U_13
_atom_site_aniso_U_12
Cu1 0.01525(15) 0.02169(18) 0.01613(16) -0.00027(12) 0.00606(11) 0.00304(12)
O1 0.0257(9) 0.0215(9) 0.0258(9) -0.0051(7) 0.0084(7) -0.0001(7)
O2 0.0191(8) 0.0376(11) 0.0155(8) -0.0048(7) 0.0062(6) 0.0073(7)
O3 0.0199(8) 0.0276(9) 0.0224(8) 0.0021(7) 0.0103(7) 0.0038(7)
O4 0.0316(10) 0.0305(11) 0.0339(10) 0.0084(8) 0.0149(8) 0.0104(8)
O5 0.0468(14) 0.0371(13) 0.144(3) -0.0332(16) 0.0600(17) -0.0095(11)
N1 0.0200(10) 0.0164(10) 0.0175(9) 0.0006(8) 0.0057(8) -0.0014(8)
C1 0.0270(13) 0.0193(12) 0.0266(13) 0.0037(10) 0.0040(10) -0.0018(10)
C2 0.0287(13) 0.0203(12) 0.0184(11) 0.0044(10) 0.0063(10) -0.0046(10)
C3 0.0285(13) 0.0205(13) 0.0225(12) -0.0048(10) 0.0082(10) 0.0015(10)
C4 0.0258(13) 0.0259(14) 0.0190(11) -0.0046(10) 0.0099(10) 0.0041(10)
C5 0.0199(12) 0.0194(12) 0.0222(12) 0.0021(10) -0.0003(9) -0.0011(10)
C6 0.0232(12) 0.0208(13) 0.0248(12) 0.0020(10) 0.0043(10) -0.0024(10)
C7 0.0258(14) 0.0317(16) 0.0495(17) 0.0081(14) 0.0092(12) -0.0022(12)
C8 0.0370(18) 0.050(2) 0.073(2) 0.0187(19) 0.0224(17) -0.0077(15)
C9 0.0173(11) 0.0286(14) 0.0190(11) -0.0002(10) 0.0037(9) 0.0030(10)
C10 0.0168(11) 0.0299(13) 0.0145(10) -0.0019(10) 0.0032(9) -0.0003(10)
C11 0.0269(13) 0.0324(15) 0.0264(13) 0.0026(11) 0.0109(11) 0.0007(11)
C12 0.0285(14) 0.0472(18) 0.0267(13) -0.0007(13) 0.0159(11) -0.0069(13)
C13 0.0170(12) 0.0432(16) 0.0189(11) -0.0111(11) 0.0057(9) -0.0028(11)
C14 0.0256(14) 0.057(2) 0.0347(15) -0.0172(14) 0.0152(12) -0.0019(13)
C15 0.0233(13) 0.0301(15) 0.0250(12) -0.0040(11) 0.0069(10) 0.0041(11)
C16 0.0218(12) 0.0298(14) 0.0205(11) -0.0002(10) 0.0085(10) -0.0002(10)

loop_
_atom_type_symbol
_atom_type_description
_atom_type_scat_dispersion_real
_atom_type_scat_dispersion_imag
_atom_type_scat_source
C C 0.0033 0.0016 'International Tables Vol C Tables 4.2.6.8 and 6.1.1.4'
H H 0.0000 0.0000 'International Tables Vol C Tables 4.2.6.8 and 6.1.1.4'
N N 0.0061 0.0033 'International Tables Vol C Tables 4.2.6.8 and 6.1.1.4'
O O 0.0106 0.0060 'International Tables Vol C Tables 4.2.6.8 and 6.1.1.4'
Cu Cu 0.3201 1.2651 'International Tables Vol C Tables 4.2.6.8 and 6.1.1.4'

loop_
_geom_angle_atom_site_label_1
_geom_angle_atom_site_label_2
_geom_angle_atom_site_label_3
_geom_angle
_geom_angle_site_symmetry_1
_geom_angle_site_symmetry_3
_geom_angle_publ_flag
O2 Cu1 O2 76.55(7) 7_656 . yes
O2 Cu1 O3 174.44(8) 7_656 . ?
O2 Cu1 O3 100.53(7) . . ?
O2 Cu1 N1 82.42(7) 7_656 . ?
O2 Cu1 N1 158.97(8) . . ?
O3 Cu1 N1 100.47(8) . . ?
O2 Cu1 O1 99.04(7) 7_656 . ?
O2 Cu1 O1 100.53(7) . . yes
O3 Cu1 O1 86.11(7) . . yes
N1 Cu1 O1 82.16(7) . . yes
O2 Cu1 Cu1 38.30(5) 7_656 7_656 ?
O2 Cu1 Cu1 38.25(5) . 7_656 ?
O3 Cu1 Cu1 138.59(5) . 7_656 ?
N1 Cu1 Cu1 120.72(6) . 7_656 ?
O1 Cu1 Cu1 102.50(4) . 7_656 ?
C1 O1 Cu1 98.81(13) . . ?
C1 O1 H1O 109.0 . . ?
Cu1 O1 H1O 107.4 . . ?
C4 O2 Cu1 118.85(14) . 7_656 ?
C4 O2 Cu1 136.49(15) . . ?
Cu1 O2 Cu1 103.45(7) 7_656 . ?
C9 O3 Cu1 121.21(16) . . ?
H5O O5 H5P 113.4 . . ?
C5 N1 C2 109.03(18) . . ?
C5 N1 C3 110.96(19) . . ?
C2 N1 C3 110.39(19) . . ?
C5 N1 Cu1 116.29(15) . . ?
C2 N1 Cu1 106.41(14) . . ?
C3 N1 Cu1 103.55(14) . . ?
O1 C1 C2 109.4(2) . . ?
O1 C1 H1A 109.8 . . ?
C2 C1 H1A 109.8 . . ?
O1 C1 H1B 109.8 . . ?
C2 C1 H1B 109.8 . . ?
H1A C1 H1B 108.2 . . ?
N1 C2 C1 113.09(19) . . ?
N1 C2 H2A 109.0 . . ?
C1 C2 H2A 109.0 . . ?
N1 C2 H2B 109.0 . . ?
C1 C2 H2B 109.0 . . ?
H2A C2 H2B 107.8 . . ?
N1 C3 C4 109.88(19) . 7_656 ?
N1 C3 H3A 109.7 . . ?
C4 C3 H3A 109.7 7_656 . ?
N1 C3 H3B 109.7 . . ?
C4 C3 H3B 109.7 7_656 . ?
H3A C3 H3B 108.2 . . ?
O2 C4 C3 107.16(19) . 7_656 ?
O2 C4 H4A 110.3 . . ?
C3 C4 H4A 110.3 7_656 . ?
O2 C4 H4B 110.3 . . ?
C3 C4 H4B 110.3 7_656 . ?
H4A C4 H4B 108.5 . . ?
N1 C5 C6 114.45(19) . . ?
N1 C5 H5A 108.6 . . ?
C6 C5 H5A 108.6 . . ?
N1 C5 H5B 108.6 . . ?
C6 C5 H5B 108.6 . . ?
H5A C5 H5B 107.6 . . ?
C5 C6 C7 111.1(2) . . ?
C5 C6 H6A 109.4 . . ?
C7 C6 H6A 109.4 . . ?
C5 C6 H6B 109.4 . . ?
C7 C6 H6B 109.4 . . ?
H6A C6 H6B 108.0 . . ?
C8 C7 C6 112.1(2) . . ?
C8 C7 H7A 109.2 . . ?
C6 C7 H7A 109.2 . . ?
C8 C7 H7B 109.2 . . ?
C6 C7 H7B 109.2 . . ?
H7A C7 H7B 107.9 . . ?
C7 C8 H8A 109.5 . . ?
C7 C8 H8B 109.5 . . ?
H8A C8 H8B 109.5 . . ?
C7 C8 H8C 109.5 . . ?
H8A C8 H8C 109.5 . . ?
H8B C8 H8C 109.5 . . ?
O4 C9 O3 125.9(2) . . ?
O4 C9 C10 119.0(2) . . ?
O3 C9 C10 115.1(2) . . ?
C16 C10 C11 118.9(2) . . ?
C16 C10 C9 120.9(2) . . ?
C11 C10 C9 120.2(2) . . ?
C12 C11 C10 120.3(3) . . ?
C12 C11 H11 119.8 . . ?
C10 C11 H11 119.8 . . ?
C11 C12 C13 121.0(3) . . ?
C11 C12 H12 119.5 . . ?
C13 C12 H12 119.5 . . ?
C15 C13 C12 118.1(2) . . ?
C15 C13 C14 120.6(3) . . ?
C12 C13 C14 121.3(3) . . ?
C13 C14 H14A 109.5 . . ?
C13 C14 H14B 109.5 . . ?
H14A C14 H14B 109.5 . . ?
C13 C14 H14C 109.5 . . ?
H14A C14 H14C 109.5 . . ?
H14B C14 H14C 109.5 . . ?
C16 C15 C13 121.3(3) . . ?
C16 C15 H15 119.4 . . ?
C13 C15 H15 119.4 . . ?
C15 C16 C10 120.3(2) . . ?
C15 C16 H16 119.8 . . ?
C10 C16 H16 119.8 . . ?

loop_
_geom_bond_atom_site_label_1
_geom_bond_atom_site_label_2
_geom_bond_distance
_geom_bond_site_symmetry_2
_geom_bond_publ_flag
Cu1 O2 1.9127(16) 7_656 yes
Cu1 O2 1.9150(16) . yes
Cu1 O3 1.9179(16) . yes
Cu1 N1 2.0469(19) . yes
Cu1 O1 2.4318(18) . yes
Cu1 Cu1 3.0050(5) 7_656 yes
O1 C1 1.432(3) . ?
O1 H1O 0.8575 . ?
O2 C4 1.400(3) . ?
O2 Cu1 1.9128(16) 7_656 ?
O3 C9 1.280(3) . ?
O4 C9 1.245(3) . ?
O5 H5O 0.8506 . ?
O5 H5P 0.9014 . ?
N1 C5 1.484(3) . ?
N1 C2 1.488(3) . ?
N1 C3 1.492(3) . ?
C1 C2 1.503(4) . ?
C1 H1A 0.9900 . ?
C1 H1B 0.9900 . ?
C2 H2A 0.9900 . ?
C2 H2B 0.9900 . ?
C3 C4 1.528(3) 7_656 ?
C3 H3A 0.9900 . ?
C3 H3B 0.9900 . ?
C4 C3 1.528(3) 7_656 ?
C4 H4A 0.9900 . ?
C4 H4B 0.9900 . ?
C5 C6 1.521(3) . ?
C5 H5A 0.9900 . ?
C5 H5B 0.9900 . ?
C6 C7 1.527(4) . ?
C6 H6A 0.9900 . ?
C6 H6B 0.9900 . ?
C7 C8 1.521(4) . ?
C7 H7A 0.9900 . ?
C7 H7B 0.9900 . ?
C8 H8A 0.9800 . ?
C8 H8B 0.9800 . ?
C8 H8C 0.9800 . ?
C9 C10 1.509(3) . ?
C10 C16 1.388(4) . ?
C10 C11 1.391(4) . ?
C11 C12 1.388(4) . ?
C11 H11 0.9500 . ?
C12 C13 1.389(4) . ?
C12 H12 0.9500 . ?
C13 C15 1.387(4) . ?
C13 C14 1.513(4) . ?
C14 H14A 0.9800 . ?
C14 H14B 0.9800 . ?
C14 H14C 0.9800 . ?
C15 C16 1.385(3) . ?
C15 H15 0.9500 . ?
C16 H16 0.9500 . ?

loop_
_geom_hbond_atom_site_label_D
_geom_hbond_atom_site_label_H
_geom_hbond_atom_site_label_A
_geom_hbond_distance_DH
_geom_hbond_distance_HA
_geom_hbond_distance_DA
_geom_hbond_angle_DHA
_geom_hbond_site_symmetry_A
_geom_hbond_publ_flag
O1 H1O O5 0.86 2.11 2.850(3) 143.6 7_646 yes
O5 H5O O1 0.85 1.93 2.769(3) 167.4 . yes
O5 H5P O4 0.90 1.86 2.758(3) 172.4 7_656 yes
